data_4033638
loop_
_publ_author_name
'Malykhin, Roman S.'
'Kokuev, Aleksandr O.'
'Dorokhov, Valentin S.'
'Nelyubina, Yulia V.'
'Tartakovsky, Vladimir A.'
'Tabolin, Andrey A.'
'Ioffe, Sema L.'
'Sukhorukov, Alexey Yu'

_publ_section_title
;
 Nucleophilic Halogenation of Cyclic Nitronates: A General Access to
 3-Halo-1,2-Oxazines.
;
_journal_issue 21
_journal_name_full 'The Journal of organic chemistry'
_journal_page_first 13794
_journal_page_last 13806
_journal_paper_doi 10.1021/acs.joc.9b02010
_journal_volume 84
_journal_year 2019
_chemical_formula_moiety 'C13 H16 N4 O2'
_chemical_formula_sum 'C13 H16 N4 O2'
_chemical_formula_weight 260.30
_space_group_crystal_system orthorhombic
_space_group_IT_number 61
_space_group_name_Hall '-P 2ac 2ab'
_space_group_name_H-M_alt 'P b c a'
_symmetry_Int_Tables_number 61
_symmetry_space_group_name_Hall '-P 2ac 2ab'
_symmetry_space_group_name_H-M 'P b c a'
_atom_sites_solution_primary dual
_audit_creation_date 2019-07-04
_audit_creation_method
;
Olex2 1.2
(compiled 2018.05.29 svn.r3508 for OlexSys, GUI svn.r5506)
;
_cell_angle_alpha 90
_cell_angle_beta 90
_cell_angle_gamma 90
_cell_formula_units_Z 8
_cell_length_a 8.6675(2)
_cell_length_b 13.7568(3)
_cell_length_c 21.7507(5)
_cell_measurement_reflns_used 9917
_cell_measurement_temperature 120
_cell_measurement_theta_max 67.72
_cell_measurement_theta_min 4.06
_cell_volume 2593.49(10)
_computing_molecular_graphics 'Olex2 (Dolomanov et al., 2009)'
_computing_publication_material 'Olex2 (Dolomanov et al., 2009)'
_computing_structure_refinement 'olex2.refine (Bourhis et al., 2015)'
_computing_structure_solution 'ShelXT (Sheldrick, 2015)'
_diffrn_ambient_temperature 120
_diffrn_measured_fraction_theta_full 0.9878
_diffrn_measured_fraction_theta_max 0.9878
_diffrn_measurement_device_type 'Bruker APEX-II CCD'
_diffrn_measurement_method '\f and \w scans'
_diffrn_radiation_monochromator graphite
_diffrn_radiation_type 'Cu K\a'
_diffrn_radiation_wavelength 1.54178
_diffrn_reflns_av_R_equivalents 0.0539
_diffrn_reflns_av_unetI/netI 0.0239
_diffrn_reflns_limit_h_max 10
_diffrn_reflns_limit_h_min -10
_diffrn_reflns_limit_k_max 16
_diffrn_reflns_limit_k_min -16
_diffrn_reflns_limit_l_max 25
_diffrn_reflns_limit_l_min -23
_diffrn_reflns_number 26868
_diffrn_reflns_theta_full 68.0411
_diffrn_reflns_theta_max 68.04
_diffrn_reflns_theta_min 4.06
_diffrn_standards_number 0
_exptl_absorpt_coefficient_mu 0.765
_exptl_absorpt_correction_T_max 0.7530
_exptl_absorpt_correction_T_min 0.3866
_exptl_absorpt_correction_type multi-scan
_exptl_absorpt_process_details
;
SADABS-2008/1 (Bruker,2008) was used for absorption correction.
wR2(int) was 0.1345 before and 0.0674 after correction.
The Ratio of minimum to maximum transmission is 0.5134.
The \l/2 correction factor is Not present.
;
_exptl_crystal_colour colourless
_exptl_crystal_colour_primary colourless
_exptl_crystal_density_diffrn 1.3332
_exptl_crystal_description plate
_exptl_crystal_F_000 1107.6077
_exptl_crystal_size_max 0.35
_exptl_crystal_size_mid 0.3
_exptl_crystal_size_min 0.01
_refine_diff_density_max 0.2501
_refine_diff_density_min -0.2486
_refine_diff_density_rms 0.0505
_refine_ls_d_res_high 0.8312
_refine_ls_d_res_low 10.8753
_refine_ls_goodness_of_fit_ref 1.0456
_refine_ls_hydrogen_treatment constr
_refine_ls_matrix_type full
_refine_ls_number_constraints 25
_refine_ls_number_parameters 175
_refine_ls_number_reflns 2339
_refine_ls_number_restraints 0
_refine_ls_restrained_S_all 1.0456
_refine_ls_R_factor_all 0.0433
_refine_ls_R_factor_gt 0.0368
_refine_ls_shift/su_max 0.0002
_refine_ls_shift/su_mean 0.0000
_refine_ls_structure_factor_coef Fsqd
_refine_ls_weighting_details 'w=1/[\s^2^(Fo^2^)+(0.0432P)^2^+1.1995P] where P=(Fo^2^+2Fc^2^)/3'
_refine_ls_weighting_scheme calc
_refine_ls_wR_factor_gt 0.0887
_refine_ls_wR_factor_ref 0.0940
_reflns_Friedel_coverage 0.0
_reflns_limit_h_max 10
_reflns_limit_h_min 0
_reflns_limit_k_max 16
_reflns_limit_k_min 0
_reflns_limit_l_max 25
_reflns_limit_l_min 0
_reflns_number_gt 2045
_reflns_number_total 2339
_reflns_threshold_expression I>=2u(I)
_cod_data_source_file jo9b02010_si_004.cif
_cod_data_source_block 1
_cod_depositor_comments 'Adding full bibliography for 4033636--4033638.cif.'
_cod_database_code 4033638
_olex2_refinement_description
;
1. Fixed Uiso
 At 1.2 times of:
  All C(H) groups, All C(H,H) groups
 At 1.5 times of:
  All C(H,H,H) groups
2.a Ternary CH refined with riding coordinates:
 C2(H2)
2.b Secondary CH2 refined with riding coordinates:
 C3(H3a,H3b)
2.c Aromatic/amide H refined with riding coordinates:
 C12(H12), C11(H11), C8(H8), C9(H9)
2.d Idealised Me refined as rotating group:
 C6(H6a,H6b,H6c), C5(H5a,H5b,H5c), C13(H13a,H13b,H13c)
;
_olex2_submission_special_instructions 'No special instructions were received'

loop_
_space_group_symop_id
_space_group_symop_operation_xyz
1 x,y,z
2 x+1/2,-y+1/2,-z
3 -x,y+1/2,-z+1/2
4 -x+1/2,-y,z+1/2
5 -x,-y,-z
6 -x-1/2,y-1/2,z
7 x,-y-1/2,z-1/2
8 x-1/2,y,-z-1/2

loop_
_atom_site_label
_atom_site_type_symbol
_atom_site_fract_x
_atom_site_fract_y
_atom_site_fract_z
_atom_site_U_iso_or_equiv
_atom_site_adp_type
_atom_site_occupancy
_atom_site_refinement_flags_posn
O1 O 0.56424(11) 0.43281(7) 0.26445(4) 0.0247(2) Uani 1.000000 .
O2 O 0.36680(14) 0.89396(7) 0.47919(5) 0.0347(3) Uani 1.000000 .
N1 N 0.45564(13) 0.49939(8) 0.24617(5) 0.0207(3) Uani 1.000000 .
N2 N 0.44282(15) 0.52189(9) 0.18683(5) 0.0259(3) Uani 1.000000 .
N3 N 0.33680(15) 0.58977(9) 0.18539(5) 0.0269(3) Uani 1.000000 .
N4 N 0.28243(15) 0.60958(8) 0.24272(5) 0.0250(3) Uani 1.000000 .
C1 C 0.35971(15) 0.55201(9) 0.28073(6) 0.0204(3) Uani 1.000000 .
C2 C 0.34586(16) 0.53677(10) 0.34853(6) 0.0211(3) Uani 1.000000 .
H2 H 0.24629(16) 0.50261(10) 0.35707(6) 0.0253(4) Uiso 1.000000 R
C3 C 0.48013(17) 0.46991(10) 0.36835(6) 0.0234(3) Uani 1.000000 .
H3a H 0.57401(17) 0.51009(10) 0.37349(6) 0.0281(4) Uiso 1.000000 R
H3b H 0.45495(17) 0.44143(10) 0.40892(6) 0.0281(4) Uiso 1.000000 R
C4 C 0.51626(16) 0.38747(10) 0.32372(6) 0.0214(3) Uani 1.000000 .
C5 C 0.66156(17) 0.33475(11) 0.34317(8) 0.0297(4) Uani 1.000000 .
H5a H 0.6888(7) 0.2863(6) 0.3120(3) 0.0445(5) Uiso 1.000000 GR
H5b H 0.7460(4) 0.38160(16) 0.3475(5) 0.0445(5) Uiso 1.000000 GR
H5c H 0.6439(4) 0.3022(7) 0.3826(3) 0.0445(5) Uiso 1.000000 GR
C6 C 0.38407(17) 0.31902(10) 0.31146(7) 0.0257(3) Uani 1.000000 .
H6a H 0.2949(4) 0.35601(13) 0.2966(5) 0.0385(5) Uiso 1.000000 GR
H6b H 0.4148(4) 0.2714(5) 0.2803(3) 0.0385(5) Uiso 1.000000 GR
H6c H 0.3565(8) 0.2851(6) 0.34954(13) 0.0385(5) Uiso 1.000000 GR
C7 C 0.34766(16) 0.63169(10) 0.38408(6) 0.0208(3) Uani 1.000000 .
C8 C 0.25037(17) 0.64593(10) 0.43367(6) 0.0251(3) Uani 1.000000 .
H8 H 0.17985(17) 0.59608(10) 0.44480(6) 0.0301(4) Uiso 1.000000 R
C9 C 0.25344(18) 0.73192(11) 0.46775(6) 0.0272(3) Uani 1.000000 .
H9 H 0.18656(18) 0.74023(11) 0.50195(6) 0.0326(4) Uiso 1.000000 R
C10 C 0.35532(17) 0.80508(10) 0.45107(6) 0.0250(3) Uani 1.000000 .
C11 C 0.45392(17) 0.79165(11) 0.40158(7) 0.0257(3) Uani 1.000000 .
H11 H 0.52340(17) 0.84188(11) 0.39011(7) 0.0309(4) Uiso 1.000000 R
C12 C 0.45158(16) 0.70577(10) 0.36895(6) 0.0233(3) Uani 1.000000 .
H12 H 0.52141(16) 0.69676(10) 0.33577(6) 0.0280(4) Uiso 1.000000 R
C13 C 0.2743(3) 0.91029(13) 0.53236(7) 0.0476(5) Uani 1.000000 .
H13a H 0.1650(3) 0.9041(10) 0.52144(15) 0.0714(8) Uiso 1.000000 GR
H13b H 0.3002(12) 0.8622(7) 0.5640(2) 0.0714(8) Uiso 1.000000 GR
H13c H 0.2940(12) 0.9758(4) 0.5483(4) 0.0714(8) Uiso 1.000000 GR

loop_
_atom_site_aniso_label
_atom_site_aniso_U_11
_atom_site_aniso_U_22
_atom_site_aniso_U_33
_atom_site_aniso_U_12
_atom_site_aniso_U_13
_atom_site_aniso_U_23
O1 0.0207(5) 0.0225(5) 0.0309(6) 0.0053(4) 0.0054(4) 0.0050(4)
O2 0.0500(7) 0.0268(5) 0.0272(6) -0.0004(5) 0.0069(5) -0.0082(4)
N1 0.0203(6) 0.0186(5) 0.0232(6) 0.0009(5) 0.0006(5) 0.0017(5)
N2 0.0331(7) 0.0231(6) 0.0216(6) -0.0027(5) 0.0014(5) 0.0009(5)
N3 0.0339(7) 0.0239(6) 0.0230(6) -0.0004(6) -0.0031(5) 0.0011(5)
N4 0.0286(7) 0.0228(6) 0.0236(6) 0.0009(5) -0.0048(5) 0.0004(5)
C1 0.0187(7) 0.0184(6) 0.0241(7) -0.0010(6) -0.0013(6) -0.0013(5)
C2 0.0185(7) 0.0217(7) 0.0231(7) -0.0002(6) -0.0007(5) 0.0007(5)
C3 0.0242(7) 0.0215(7) 0.0245(7) 0.0017(6) -0.0043(6) 0.0001(6)
C4 0.0206(7) 0.0201(7) 0.0234(7) -0.0008(6) 0.0006(6) 0.0030(5)
C5 0.0245(8) 0.0228(7) 0.0416(9) 0.0040(6) -0.0045(7) 0.0024(6)
C6 0.0248(8) 0.0233(7) 0.0288(8) -0.0037(6) -0.0010(6) 0.0013(6)
C7 0.0198(7) 0.0222(7) 0.0204(7) 0.0029(6) -0.0025(5) 0.0004(5)
C8 0.0277(8) 0.0245(7) 0.0231(7) -0.0005(6) 0.0032(6) 0.0041(6)
C9 0.0323(8) 0.0297(8) 0.0196(7) 0.0048(6) 0.0073(6) 0.0008(6)
C10 0.0314(8) 0.0229(7) 0.0206(7) 0.0041(6) -0.0025(6) -0.0027(6)
C11 0.0239(7) 0.0265(7) 0.0268(8) -0.0023(6) 0.0008(6) -0.0016(6)
C12 0.0184(7) 0.0283(7) 0.0233(7) 0.0019(6) 0.0032(6) -0.0025(6)
C13 0.0846(15) 0.0333(9) 0.0249(8) 0.0032(9) 0.0143(9) -0.0078(7)

loop_
_atom_type_symbol
_atom_type_scat_dispersion_real
_atom_type_scat_dispersion_imag
_atom_type_scat_Cromer_Mann_a1
_atom_type_scat_Cromer_Mann_a2
_atom_type_scat_Cromer_Mann_a3
_atom_type_scat_Cromer_Mann_a4
_atom_type_scat_Cromer_Mann_b1
_atom_type_scat_Cromer_Mann_b2
_atom_type_scat_Cromer_Mann_b3
_atom_type_scat_Cromer_Mann_b4
_atom_type_scat_Cromer_Mann_c
_atom_type_scat_source
_atom_type_scat_dispersion_source
H 0.00000 0.00000 0.49300 0.32291 0.14019 0.04081 10.51090 26.12570 3.14236 57.79970 0.0030380000826 'International Tables Volume C Table 6.1.1.4 (pp. 500-502)' 'Henke, Gullikson and Davis, At. Data and Nucl. Data Tables, 1993, 54, 2'
C 0.01920 0.00962 2.31000 1.02000 1.58860 0.86500 20.84390 10.20750 0.56870 51.65120 0.215599998832 'International Tables Volume C Table 6.1.1.4 (pp. 500-502)' 'Henke, Gullikson and Davis, At. Data and Nucl. Data Tables, 1993, 54, 2'
O 0.05239 0.03376 3.04850 2.28680 1.54630 0.86700 13.27710 5.70110 0.32390 32.90890 0.250800013542 'International Tables Volume C Table 6.1.1.4 (pp. 500-502)' 'Henke, Gullikson and Davis, At. Data and Nucl. Data Tables, 1993, 54, 2'
N 0.03256 0.01839 12.21260 3.13220 2.01250 1.16630 0.00570 9.89330 28.99750 0.58260 -11.5290002823 'International Tables Volume C Table 6.1.1.4 (pp. 500-502)' 'Henke, Gullikson and Davis, At. Data and Nucl. Data Tables, 1993, 54, 2'

loop_
_geom_angle_atom_site_label_1
_geom_angle_atom_site_label_2
_geom_angle_atom_site_label_3
_geom_angle
C4 O1 N1 109.77(9)
C13 O2 C10 117.51(13)
N2 N1 O1 119.54(11)
C1 N1 O1 128.79(11)
C1 N1 N2 111.58(11)
N3 N2 N1 104.32(11)
N4 N3 N2 111.32(11)
C1 N4 N3 106.07(11)
N4 C1 N1 106.71(12)
C2 C1 N1 121.99(12)
C2 C1 N4 131.17(12)
H2 C2 C1 108.58(7)
C3 C2 C1 107.36(11)
C3 C2 H2 108.58(7)
C7 C2 C1 112.41(11)
C7 C2 H2 108.58(7)
C7 C2 C3 111.25(11)
H3a C3 C2 108.56(7)
H3b C3 C2 108.56(8)
H3b C3 H3a 107.5
C4 C3 C2 114.83(11)
C4 C3 H3a 108.56(8)
C4 C3 H3b 108.56(7)
C3 C4 O1 107.24(10)
C5 C4 O1 102.12(11)
C5 C4 C3 110.45(12)
C6 C4 O1 108.69(11)
C6 C4 C3 114.91(12)
C6 C4 C5 112.50(12)
H5a C5 C4 109.5
H5b C5 C4 109.5
H5b C5 H5a 109.5
H5c C5 C4 109.5
H5c C5 H5a 109.5
H5c C5 H5b 109.5
H6a C6 C4 109.5
H6b C6 C4 109.5
H6b C6 H6a 109.5
H6c C6 C4 109.5
H6c C6 H6a 109.5
H6c C6 H6b 109.5
C8 C7 C2 120.86(12)
C12 C7 C2 120.89(12)
C12 C7 C8 118.21(13)
H8 C8 C7 119.25(8)
C9 C8 C7 121.49(13)
C9 C8 H8 119.25(9)
H9 C9 C8 120.39(8)
C10 C9 C8 119.21(13)
C10 C9 H9 120.39(8)
C9 C10 O2 125.22(13)
C11 C10 O2 114.87(13)
C11 C10 C9 119.91(13)
H11 C11 C10 119.84(9)
C12 C11 C10 120.32(14)
C12 C11 H11 119.84(9)
C11 C12 C7 120.83(13)
H12 C12 C7 119.58(8)
H12 C12 C11 119.58(9)
H13a C13 O2 109.5
H13b C13 O2 109.5
H13b C13 H13a 109.5
H13c C13 O2 109.5
H13c C13 H13a 109.5
H13c C13 H13b 109.5

loop_
_geom_bond_atom_site_label_1
_geom_bond_atom_site_label_2
_geom_bond_distance
O1 N1 1.3723(14)
O1 C4 1.4914(16)
O2 C10 1.3708(17)
O2 C13 1.425(2)
N1 N2 1.3319(17)
N1 C1 1.3343(18)
N2 N3 1.3105(18)
N3 N4 1.3606(17)
N4 C1 1.3263(18)
C1 C2 1.495(2)
C2 H2 1.0000
C2 C3 1.5447(19)
C2 C7 1.5176(19)
C3 H3a 0.9900
C3 H3b 0.9900
C3 C4 1.5252(19)
C4 C5 1.514(2)
C4 C6 1.5069(19)
C5 H5a 0.9800
C5 H5b 0.9800
C5 H5c 0.9800
C6 H6a 0.9800
C6 H6b 0.9800
C6 H6c 0.9800
C7 C8 1.383(2)
C7 C12 1.399(2)
C8 H8 0.9500
C8 C9 1.396(2)
C9 H9 0.9500
C9 C10 1.387(2)
C10 C11 1.387(2)
C11 H11 0.9500
C11 C12 1.378(2)
C12 H12 0.9500
C13 H13a 0.9800
C13 H13b 0.9800
C13 H13c 0.9800
